data_4514213
loop_
_publ_author_name
'Qin, Jun-Sheng'
'Yuan, Shuai'
'Alsalme, Ali'
'Zhou, Hong-Cai'

_publ_section_title
;
 Flexible Zirconium MOF as the Crystalline Sponge for Coordinative
 Alignment of Dicarboxylates.
;
_journal_issue 39
_journal_name_full 'ACS applied materials &amp; interfaces'
_journal_page_first 33408
_journal_page_last 33412
_journal_paper_doi 10.1021/acsami.6b16264
_journal_volume 9
_journal_year 2017
_chemical_formula_sum 'C92 H48 O38 Zr6'
_chemical_formula_weight 2308.62
_chemical_name_systematic
;
 ?
;
_space_group_IT_number 131
_symmetry_cell_setting tetragonal
_symmetry_space_group_name_Hall '-P 4c 2'
_symmetry_space_group_name_H-M 'P 42/m m c'
_atom_sites_solution_hydrogens geom
_atom_sites_solution_primary direct
_atom_sites_solution_secondary difmap
_audit_creation_method SHELXL-97
_cell_angle_alpha 90.00
_cell_angle_beta 90.00
_cell_angle_gamma 90.00
_cell_formula_units_Z 2
_cell_length_a 23.6077(4)
_cell_length_b 23.608
_cell_length_c 17.1351(3)
_cell_measurement_reflns_used 9263
_cell_measurement_temperature 100(2)
_cell_measurement_theta_max 74.4467
_cell_measurement_theta_min 4.1875
_cell_volume 9549.9(2)
_computing_cell_refinement 'SAINT+ ver. (Bruker, 2001)'
_computing_data_collection 'APEX2  (Bruker, 2008)'
_computing_data_reduction 'SAINT+ ver. (Bruker, 2001)'
_computing_molecular_graphics 'SHELXTL (Sheldrick, 2008)'
_computing_publication_material 'SHELXTL (Sheldrick, 2008)'
_computing_structure_refinement 'SHELXL-97 (Sheldrick, 2008)'
_computing_structure_solution 'SHELXS-97 (Sheldrick, 2008)'
_diffrn_ambient_temperature 100(2)
_diffrn_measured_fraction_theta_full 1.000
_diffrn_measured_fraction_theta_max 1.000
_diffrn_measurement_device_type 'Bruker SMART APEX II CCD area detector'
_diffrn_measurement_method 'phi and omega scans'
_diffrn_radiation_monochromator graphite
_diffrn_radiation_source 'fine-focus sealed tube'
_diffrn_radiation_type CuK\a
_diffrn_radiation_wavelength 1.54184
_diffrn_reflns_av_R_equivalents 0.1678
_diffrn_reflns_av_sigmaI/netI 0.0486
_diffrn_reflns_limit_h_max 30
_diffrn_reflns_limit_h_min -30
_diffrn_reflns_limit_k_max 30
_diffrn_reflns_limit_k_min -30
_diffrn_reflns_limit_l_max 22
_diffrn_reflns_limit_l_min -22
_diffrn_reflns_number 184024
_diffrn_reflns_theta_full 89.92
_diffrn_reflns_theta_max 89.92
_diffrn_reflns_theta_min 1.87
_exptl_absorpt_coefficient_mu 2.967
_exptl_absorpt_correction_T_max 0.7557
_exptl_absorpt_correction_T_min 0.7557
_exptl_absorpt_correction_type multi-scan
_exptl_absorpt_process_details 'SADABS (Sheldrick, 2008)'
_exptl_crystal_colour Colorless
_exptl_crystal_density_diffrn 0.803
_exptl_crystal_density_meas ?
_exptl_crystal_density_method 'not measured'
_exptl_crystal_description Blocky
_exptl_crystal_F_000 2288
_exptl_crystal_size_max 0.10
_exptl_crystal_size_mid 0.10
_exptl_crystal_size_min 0.10
_platon_squeeze_details
;
;
_refine_diff_density_max 1.292
_refine_diff_density_min -1.807
_refine_diff_density_rms 0.217
_refine_ls_extinction_method none
_refine_ls_goodness_of_fit_ref 1.178
_refine_ls_hydrogen_treatment constr
_refine_ls_matrix_type full
_refine_ls_number_parameters 118
_refine_ls_number_reflns 5926
_refine_ls_number_restraints 24
_refine_ls_restrained_S_all 1.182
_refine_ls_R_factor_all 0.1308
_refine_ls_R_factor_gt 0.1048
_refine_ls_shift/su_max 0.000
_refine_ls_shift/su_mean 0.000
_refine_ls_structure_factor_coef Fsqd
_refine_ls_weighting_details 'calc w=1/[\s^2^(Fo^2^)+(0.1329P)^2^+43.8205P] where P=(Fo^2^+2Fc^2^)/3'
_refine_ls_weighting_scheme calc
_refine_ls_wR_factor_gt 0.2493
_refine_ls_wR_factor_ref 0.2676
_reflns_number_gt 5098
_reflns_number_total 5926
_reflns_threshold_expression >2sigma(I)
_cod_data_source_file am6b16264_si_002.cif
_cod_data_source_block PCN-700-DOBPDC
_cod_depositor_comments
;
The following automatic conversions were performed:

'_symmetry_cell_setting' value 'Tetragonal' changed to 'tetragonal'
according to
/home/data/users/saulius/crontab/automatic-downloads/rss-feeds/ACS/lib/dictionaries/cif_core.dic
dictionary named 'cif_core.dic' version 2.4.2 from 2011-04-26.

'_exptl_crystal_density_meas' value 'not measured' was changed to '?'
- the value is perceived as not measured.

Automatic conversion script
Id: cif_fix_values 4973 2017-02-22 13:04:09Z antanas 

 Adding full bibliography for 4514210--4514215.cif.
;
_cod_original_cell_volume 9549.8(2)
_cod_original_sg_symbol_H-M P42/mmc
_cod_database_code 4514213

loop_
_symmetry_equiv_pos_as_xyz
'x, y, z'
'-y, x, z+1/2'
'-x, -y, z'
'y, -x, z+1/2'
'x, -y, -z'
'-x, y, -z'
'y, x, -z+1/2'
'-y, -x, -z+1/2'
'-x, -y, -z'
'y, -x, -z-1/2'
'x, y, -z'
'-y, x, -z-1/2'
'-x, y, z'
'x, -y, z'
'-y, -x, z-1/2'
'y, x, z-1/2'

loop_
_atom_site_label
_atom_site_type_symbol
_atom_site_fract_x
_atom_site_fract_y
_atom_site_fract_z
_atom_site_U_iso_or_equiv
_atom_site_adp_type
_atom_site_occupancy
_atom_site_symmetry_multiplicity
_atom_site_calc_flag
_atom_site_refinement_flags
Zr1 Zr 0.5000 0.07440(3) 0.10239(4) 0.0232(2) Uani 1 2 d S
Zr2 Zr 0.39492(4) 0.0000 0.0000 0.0179(3) Uani 1 4 d S
C1 C 0.3645(5) 0.0947(6) 0.1265(10) 0.122(2) Uani 1 1 d .
C2 C 0.3206(5) 0.1306(6) 0.1635(10) 0.122(2) Uani 1 1 d .
C3 C 0.3377(5) 0.1710(5) 0.2162(9) 0.122(2) Uani 1 1 d .
H3 H 0.3769 0.1761 0.2271 0.147 Uiso 1 1 calc R
C4 C 0.2963(5) 0.2051(5) 0.2548(9) 0.122(2) Uani 1 1 d .
H4 H 0.3068 0.2315 0.2940 0.147 Uiso 1 1 calc R
C5 C 0.2399(5) 0.1983(6) 0.2327(10) 0.122(2) Uani 1 1 d .
C6 C 0.2255(5) 0.1587(6) 0.1850(10) 0.122(2) Uani 1 1 d .
C7 C 0.2664(5) 0.1251(6) 0.1438(10) 0.122(2) Uani 1 1 d .
H7 H 0.2551 0.0996 0.1038 0.147 Uiso 1 1 calc R
C8 C 0.1660(5) 0.1578(5) 0.1422(9) 0.122(2) Uani 1 1 d .
H8A H 0.1639 0.1247 0.1080 0.183 Uiso 1 1 calc R
H8B H 0.1617 0.1924 0.1111 0.183 Uiso 1 1 calc R
H8C H 0.1357 0.1559 0.1812 0.183 Uiso 1 1 calc R
C9 C 0.5000 0.1186(9) 0.2721(13) 0.097(2) Uani 0.50 2 d SPD
C10 C 0.5000 0.1769(8) 0.2517(11) 0.097(2) Uani 0.50 2 d SPD
C11 C 0.5000 0.2183(10) 0.3112(12) 0.097(2) Uani 0.50 2 d SPD
C12 C 0.5000 0.1986(8) 0.3893(13) 0.097(2) Uani 0.50 2 d SPD
C13 C 0.5000 0.0978(9) 0.3491(13) 0.097(2) Uani 0.50 2 d SPD
C14 C 0.5000 0.1401(9) 0.4062(15) 0.097(2) Uani 0.50 2 d SPD
C15 C 0.5000 0.1974(8) 0.1670(10) 0.097(2) Uani 0.50 2 d SPD
C16 C 0.5191(12) 0.1212(10) 0.5000 0.097(2) Uani 0.50 2 d SPD
C17 C 0.5667(13) 0.0845(11) 0.5000 0.097(2) Uani 0.50 2 d SPD
C18 C 0.5824(14) 0.0640(15) 0.4212(11) 0.097(2) Uani 0.25 1 d PD
C19 C 0.5472(15) 0.0811(14) 0.3591(14) 0.097(2) Uani 0.25 1 d PD
C20 C 0.5000 0.1180(12) 0.3712(15) 0.097(2) Uani 0.50 2 d SPD
C21 C 0.5000 0.1525(9) 0.4395(12) 0.097(2) Uani 0.50 2 d SPD
C22 C 0.549(3) 0.0599(17) 0.2771(16) 0.097(2) Uani 0.25 1 d PD
O1 O 0.4483(3) 0.0000 0.1048(5) 0.051(2) Uani 1 2 d S
O2 O 0.4486(3) 0.0747(4) 0.0000 0.059(3) Uani 1 2 d S
O3 O 0.34709(18) 0.05714(18) 0.0774(3) 0.0316(10) Uani 1 1 d .
O4 O 0.4156(2) 0.1053(3) 0.1425(4) 0.073(2) Uani 1 1 d .
O5 O 0.5000 0.1674(4) 0.1022(5) 0.097(2) Uani 1 2 d SD
O6 O 0.5000 0.0740(4) 0.2248(6) 0.097(2) Uani 1 2 d S
O7 O 0.5000 0.2513(7) 0.1572(10) 0.097(2) Uani 0.50 2 d SPD
O8 O 0.5936(17) 0.0252(10) 0.2657(16) 0.097(2) Uani 0.25 1 d P
O9 O 0.5410(13) 0.1361(10) 0.3269(14) 0.097(2) Uani 0.25 1 d PD

loop_
_atom_site_aniso_label
_atom_site_aniso_U_11
_atom_site_aniso_U_22
_atom_site_aniso_U_33
_atom_site_aniso_U_23
_atom_site_aniso_U_13
_atom_site_aniso_U_12
Zr1 0.0235(4) 0.0240(4) 0.0220(4) -0.0091(3) 0.000 0.000
Zr2 0.0142(4) 0.0155(5) 0.0239(5) 0.000 0.000 0.000
C1 0.065(2) 0.109(3) 0.193(5) -0.092(4) 0.029(3) 0.025(3)
C2 0.065(2) 0.109(3) 0.193(5) -0.092(4) 0.029(3) 0.025(3)
C3 0.065(2) 0.109(3) 0.193(5) -0.092(4) 0.029(3) 0.025(3)
C4 0.065(2) 0.109(3) 0.193(5) -0.092(4) 0.029(3) 0.025(3)
C5 0.065(2) 0.109(3) 0.193(5) -0.092(4) 0.029(3) 0.025(3)
C6 0.065(2) 0.109(3) 0.193(5) -0.092(4) 0.029(3) 0.025(3)
C7 0.065(2) 0.109(3) 0.193(5) -0.092(4) 0.029(3) 0.025(3)
C8 0.065(2) 0.109(3) 0.193(5) -0.092(4) 0.029(3) 0.025(3)
C9 0.197(7) 0.045(3) 0.048(3) -0.017(2) 0.000 0.000
C10 0.197(7) 0.045(3) 0.048(3) -0.017(2) 0.000 0.000
C11 0.197(7) 0.045(3) 0.048(3) -0.017(2) 0.000 0.000
C12 0.197(7) 0.045(3) 0.048(3) -0.017(2) 0.000 0.000
C13 0.197(7) 0.045(3) 0.048(3) -0.017(2) 0.000 0.000
C14 0.197(7) 0.045(3) 0.048(3) -0.017(2) 0.000 0.000
C15 0.197(7) 0.045(3) 0.048(3) -0.017(2) 0.000 0.000
C16 0.197(7) 0.045(3) 0.048(3) -0.017(2) 0.000 0.000
C17 0.197(7) 0.045(3) 0.048(3) -0.017(2) 0.000 0.000
C18 0.197(7) 0.045(3) 0.048(3) -0.017(2) 0.000 0.000
C19 0.197(7) 0.045(3) 0.048(3) -0.017(2) 0.000 0.000
C20 0.197(7) 0.045(3) 0.048(3) -0.017(2) 0.000 0.000
C21 0.197(7) 0.045(3) 0.048(3) -0.017(2) 0.000 0.000
C22 0.197(7) 0.045(3) 0.048(3) -0.017(2) 0.000 0.000
O1 0.030(4) 0.015(3) 0.110(7) 0.000 -0.037(4) 0.000
O2 0.045(4) 0.117(7) 0.016(3) 0.000 0.000 -0.052(5)
O3 0.027(2) 0.026(2) 0.041(2) -0.0108(19) 0.0125(19) 0.0070(18)
O4 0.038(3) 0.077(4) 0.106(5) -0.065(4) 0.015(3) 0.007(3)
O5 0.197(7) 0.045(3) 0.048(3) -0.017(2) 0.000 0.000
O6 0.197(7) 0.045(3) 0.048(3) -0.017(2) 0.000 0.000
O7 0.197(7) 0.045(3) 0.048(3) -0.017(2) 0.000 0.000
O8 0.197(7) 0.045(3) 0.048(3) -0.017(2) 0.000 0.000
O9 0.197(7) 0.045(3) 0.048(3) -0.017(2) 0.000 0.000

loop_
_atom_type_symbol
_atom_type_description
_atom_type_scat_dispersion_real
_atom_type_scat_dispersion_imag
_atom_type_scat_source
Zr Zr -0.1862 2.2449 'International Tables Vol C Tables 4.2.6.8 and 6.1.1.4'
C C 0.0181 0.0091 'International Tables Vol C Tables 4.2.6.8 and 6.1.1.4'
O O 0.0492 0.0322 'International Tables Vol C Tables 4.2.6.8 and 6.1.1.4'
H H 0.0000 0.0000 'International Tables Vol C Tables 4.2.6.8 and 6.1.1.4'

loop_
_geom_angle_atom_site_label_1
_geom_angle_atom_site_label_2
_geom_angle_atom_site_label_3
_geom_angle
_geom_angle_site_symmetry_1
_geom_angle_site_symmetry_3
O6 Zr1 O2 145.34(16) . 13_655
O6 Zr1 O2 145.34(16) . .
O2 Zr1 O2 69.3(3) 13_655 .
O6 Zr1 O1 88.7(3) . .
O2 Zr1 O1 110.1(4) 13_655 .
O2 Zr1 O1 72.2(3) . .
O6 Zr1 O1 88.7(3) . 3_655
O2 Zr1 O1 72.2(3) 13_655 3_655
O2 Zr1 O1 110.1(4) . 3_655
O1 Zr1 O1 69.6(3) . 3_655
O6 Zr1 O5 90.3(3) . .
O2 Zr1 O5 89.7(3) 13_655 .
O2 Zr1 O5 89.7(3) . .
O1 Zr1 O5 145.19(16) . .
O1 Zr1 O5 145.19(16) 3_655 .
O6 Zr1 O4 72.1(2) . 13_655
O2 Zr1 O4 75.2(3) 13_655 13_655
O2 Zr1 O4 139.5(3) . 13_655
O1 Zr1 O4 140.5(2) . 13_655
O1 Zr1 O4 75.7(2) 3_655 13_655
O5 Zr1 O4 70.94(19) . 13_655
O6 Zr1 O4 72.1(2) . .
O2 Zr1 O4 139.5(3) 13_655 .
O2 Zr1 O4 75.2(3) . .
O1 Zr1 O4 75.7(2) . .
O1 Zr1 O4 140.5(2) 3_655 .
O5 Zr1 O4 70.94(19) . .
O4 Zr1 O4 126.6(3) 13_655 .
O6 Zr1 Zr1 179.8(2) . 11
O2 Zr1 Zr1 34.66(16) 13_655 11
O2 Zr1 Zr1 34.66(16) . 11
O1 Zr1 Zr1 91.1(2) . 11
O1 Zr1 Zr1 91.1(2) 3_655 11
O5 Zr1 Zr1 89.9(2) . 11
O4 Zr1 Zr1 107.96(19) 13_655 11
O4 Zr1 Zr1 107.96(19) . 11
O6 Zr1 Zr2 119.86(14) . .
O2 Zr1 Zr2 89.6(2) 13_655 .
O2 Zr1 Zr2 35.8(2) . .
O1 Zr1 Zr2 36.4(2) . .
O1 Zr1 Zr2 90.1(2) 3_655 .
O5 Zr1 Zr2 119.99(13) . .
O4 Zr1 Zr2 161.66(15) 13_655 .
O4 Zr1 Zr2 71.71(14) . .
Zr1 Zr1 Zr2 60.007(12) 11 .
O6 Zr1 Zr2 119.86(14) . 9_655
O2 Zr1 Zr2 35.8(2) 13_655 9_655
O2 Zr1 Zr2 89.6(2) . 9_655
O1 Zr1 Zr2 90.1(2) . 9_655
O1 Zr1 Zr2 36.4(2) 3_655 9_655
O5 Zr1 Zr2 119.99(13) . 9_655
O4 Zr1 Zr2 71.71(14) 13_655 9_655
O4 Zr1 Zr2 161.66(15) . 9_655
Zr1 Zr1 Zr2 60.007(12) 11 9_655
Zr2 Zr1 Zr2 89.96(3) . 9_655
O6 Zr1 Zr1 89.8(2) . 3_655
O2 Zr1 Zr1 90.2(3) 13_655 3_655
O2 Zr1 Zr1 90.2(3) . 3_655
O1 Zr1 Zr1 34.81(16) . 3_655
O1 Zr1 Zr1 34.81(16) 3_655 3_655
O5 Zr1 Zr1 179.9(2) . 3_655
O4 Zr1 Zr1 109.08(17) 13_655 3_655
O4 Zr1 Zr1 109.08(17) . 3_655
Zr1 Zr1 Zr1 90.0 11 3_655
Zr2 Zr1 Zr1 59.971(12) . 3_655
Zr2 Zr1 Zr1 59.971(12) 9_655 3_655
O2 Zr2 O2 108.6(5) 5 .
O2 Zr2 O1 70.40(17) 5 .
O2 Zr2 O1 70.40(17) . .
O2 Zr2 O1 70.40(17) 5 11
O2 Zr2 O1 70.40(17) . 11
O1 Zr2 O1 109.9(5) . 11
O2 Zr2 O3 78.6(2) 5 5
O2 Zr2 O3 142.77(13) . 5
O1 Zr2 O3 141.93(12) . 5
O1 Zr2 O3 78.5(2) 11 5
O2 Zr2 O3 142.77(13) 5 .
O2 Zr2 O3 78.6(2) . .
O1 Zr2 O3 78.5(2) . .
O1 Zr2 O3 141.93(12) 11 .
O3 Zr2 O3 118.3(2) 5 .
O2 Zr2 O3 78.6(2) 5 14
O2 Zr2 O3 142.77(13) . 14
O1 Zr2 O3 78.5(2) . 14
O1 Zr2 O3 141.93(12) 11 14
O3 Zr2 O3 74.1(2) 5 14
O3 Zr2 O3 75.5(2) . 14
O2 Zr2 O3 142.77(13) 5 11
O2 Zr2 O3 78.6(2) . 11
O1 Zr2 O3 141.93(12) . 11
O1 Zr2 O3 78.5(2) 11 11
O3 Zr2 O3 75.5(2) 5 11
O3 Zr2 O3 74.1(2) . 11
O3 Zr2 O3 118.3(2) 14 11
O2 Zr2 Zr1 89.6(2) 5 .
O2 Zr2 Zr1 35.02(12) . .
O1 Zr2 Zr1 35.39(12) . .
O1 Zr2 Zr1 90.2(2) 11 .
O3 Zr2 Zr1 165.84(12) 5 .
O3 Zr2 Zr1 75.81(12) . .
O3 Zr2 Zr1 111.56(13) 14 .
O3 Zr2 Zr1 110.91(11) 11 .
O2 Zr2 Zr1 89.6(2) 5 11
O2 Zr2 Zr1 35.02(12) . 11
O1 Zr2 Zr1 90.2(2) . 11
O1 Zr2 Zr1 35.39(12) 11 11
O3 Zr2 Zr1 111.56(13) 5 11
O3 Zr2 Zr1 110.91(11) . 11
O3 Zr2 Zr1 165.84(12) 14 11
O3 Zr2 Zr1 75.81(12) 11 11
Zr1 Zr2 Zr1 59.99(2) . 11
O2 Zr2 Zr1 35.02(12) 5 3_655
O2 Zr2 Zr1 89.6(2) . 3_655
O1 Zr2 Zr1 35.39(12) . 3_655
O1 Zr2 Zr1 90.2(2) 11 3_655
O3 Zr2 Zr1 110.91(11) 5 3_655
O3 Zr2 Zr1 111.56(13) . 3_655
O3 Zr2 Zr1 75.81(12) 14 3_655
O3 Zr2 Zr1 165.84(12) 11 3_655
Zr1 Zr2 Zr1 60.06(3) . 3_655
Zr1 Zr2 Zr1 90.04(3) 11 3_655
O2 Zr2 Zr1 35.02(12) 5 9_655
O2 Zr2 Zr1 89.6(2) . 9_655
O1 Zr2 Zr1 90.2(2) . 9_655
O1 Zr2 Zr1 35.39(12) 11 9_655
O3 Zr2 Zr1 75.81(12) 5 9_655
O3 Zr2 Zr1 165.84(12) . 9_655
O3 Zr2 Zr1 110.91(11) 14 9_655
O3 Zr2 Zr1 111.56(13) 11 9_655
Zr1 Zr2 Zr1 90.04(3) . 9_655
Zr1 Zr2 Zr1 60.06(3) 11 9_655
Zr1 Zr2 Zr1 59.99(2) 3_655 9_655
O4 C1 O3 125.6(8) . .
O4 C1 C2 117.5(11) . .
O3 C1 C2 116.8(11) . .
C7 C2 C3 121.2(10) . .
C7 C2 C1 120.5(12) . .
C3 C2 C1 118.3(11) . .
C2 C3 C4 119.6(11) . .
C2 C3 H3 120.2 . .
C4 C3 H3 120.2 . .
C5 C4 C3 117.6(11) . .
C5 C4 H4 121.2 . .
C3 C4 H4 121.2 . .
C6 C5 C4 120.5(10) . .
C6 C5 C5 123.4(12) . 7
C4 C5 C5 116.1(11) . 7
C5 C6 C7 122.5(12) . .
C5 C6 C8 122.4(10) . .
C7 C6 C8 111.2(11) . .
C2 C7 C6 117.9(12) . .
C2 C7 H7 121.1 . .
C6 C7 H7 121.1 . .
C6 C8 H8A 109.5 . .
C6 C8 H8B 109.5 . .
H8A C8 H8B 109.5 . .
C6 C8 H8C 109.5 . .
H8A C8 H8C 109.5 . .
H8B C8 H8C 109.5 . .
C9 C9 O6 0(10) 13_655 .
C9 C9 C13 0(10) 13_655 13_655
O6 C9 C13 107.1(17) . 13_655
C9 C9 C13 0(10) 13_655 .
O6 C9 C13 107.1(17) . .
C13 C9 C13 0.0(17) 13_655 .
C9 C9 O9 0(10) 13_655 13_655
O6 C9 O9 129.6(15) . 13_655
C13 C9 O9 58.6(13) 13_655 13_655
C13 C9 O9 58.6(13) . 13_655
C9 C9 C10 0(10) 13_655 13_655
O6 C9 C10 128.2(19) . 13_655
C13 C9 C10 125(2) 13_655 13_655
C13 C9 C10 125(2) . 13_655
O9 C9 C10 83.1(16) 13_655 13_655
C9 C9 C10 0(10) 13_655 .
O6 C9 C10 128.2(19) . .
C13 C9 C10 125(2) 13_655 .
C13 C9 C10 125(2) . .
O9 C9 C10 83.1(16) 13_655 .
C10 C9 C10 0.0(16) 13_655 .
C10 C10 C11 0(10) 13_655 .
C10 C10 C9 0(10) 13_655 .
C11 C10 C9 120(2) . .
C10 C10 C9 0(10) 13_655 13_655
C11 C10 C9 120(2) . 13_655
C9 C10 C9 0.0(18) . 13_655
C10 C10 C15 0(10) 13_655 .
C11 C10 C15 117.7(17) . .
C9 C10 C15 122.6(18) . .
C9 C10 C15 122.6(18) 13_655 .
C10 C10 O9 0(10) 13_655 13_655
C11 C10 O9 82.0(14) . 13_655
C9 C10 O9 48.3(11) . 13_655
C9 C10 O9 48.3(11) 13_655 13_655
C15 C10 O9 144.4(10) . 13_655
C10 C11 C10 0.0(15) 13_655 .
C10 C11 C12 117(2) 13_655 .
C10 C11 C12 117(2) . .
C14 C12 C14 0(2) 13_655 .
C14 C12 C11 121.0(19) 13_655 .
C14 C12 C11 121.0(19) . .
C13 C13 O9 0(10) 13_655 13_655
C13 C13 C14 0(10) 13_655 .
O9 C13 C14 74.0(15) 13_655 .
C13 C13 C14 0(10) 13_655 13_655
O9 C13 C14 74.0(15) 13_655 13_655
C14 C13 C14 0.0(19) . 13_655
C13 C13 C9 0(10) 13_655 .
O9 C13 C9 60.8(15) 13_655 .
C14 C13 C9 114(2) . .
C14 C13 C9 114(2) 13_655 .
C13 C13 C9 0(10) 13_655 13_655
O9 C13 C9 60.8(15) 13_655 13_655
C14 C13 C9 114(2) . 13_655
C14 C13 C9 114(2) 13_655 13_655
C9 C13 C9 0.0(17) . 13_655
C14 C14 C13 0(10) 13_655 13_655
C14 C14 C13 0(10) 13_655 .
C13 C14 C13 0.0(17) 13_655 .
C14 C14 C12 0(10) 13_655 .
C13 C14 C12 124(2) 13_655 .
C13 C14 C12 124(2) . .
C14 C14 O9 0(10) 13_655 13_655
C13 C14 O9 52.5(13) 13_655 13_655
C13 C14 O9 52.5(13) . 13_655
C12 C14 O9 83.6(15) . 13_655
C14 C14 C16 0(10) 13_655 .
C13 C14 C16 117.8(17) 13_655 .
C13 C14 C16 117.8(17) . .
C12 C14 C16 116.3(18) . .
O9 C14 C16 153.2(18) 13_655 .
O7 C15 O5 115.0(16) . .
O7 C15 C10 116.0(16) . 13_655
O5 C15 C10 129.0(16) . 13_655
O7 C15 C10 116.0(16) . .
O5 C15 C10 129.0(16) . .
C10 C15 C10 0.0(14) 13_655 .
C16 C16 C21 70.5(13) 13_655 11_556
C16 C16 C21 70.5(13) 13_655 .
C21 C16 C21 100(2) 11_556 .
C16 C16 C17 142.3(17) 13_655 .
C21 C16 C17 126.8(12) 11_556 .
C21 C16 C17 126.8(12) . .
C16 C16 C14 74.9(10) 13_655 11_556
C21 C16 C14 19.5(9) 11_556 11_556
C21 C16 C14 119.1(18) . 11_556
C17 C16 C14 111.4(9) . 11_556
C16 C16 C14 74.9(10) 13_655 .
C21 C16 C14 119.1(18) 11_556 .
C21 C16 C14 19.5(9) . .
C17 C16 C14 111.4(9) . .
C14 C16 C14 137.0(18) 11_556 .
C16 C16 C14 74.9(10) 13_655 13_655
C21 C16 C14 119.1(18) 11_556 13_655
C21 C16 C14 19.5(9) . 13_655
C17 C16 C14 111.4(9) . 13_655
C14 C16 C14 137.0(18) 11_556 13_655
C14 C16 C14 0.0(6) . 13_655
C16 C17 C18 113.5(11) . .
C16 C17 C18 113.5(11) . 11_556
C18 C17 C18 131(2) . 11_556
C19 C18 C17 116.5(15) . .
C13 C19 C18 139(3) 13_655 .
C13 C19 C20 24.9(11) 13_655 .
C18 C19 C20 121.7(15) . .
C13 C19 C22 90(3) 13_655 .
C18 C19 C22 127(3) . .
C20 C19 C22 111(3) . .
C13 C19 C14 45.1(10) 13_655 13_655
C18 C19 C14 103.3(14) . 13_655
C20 C19 C14 20.5(8) . 13_655
C22 C19 C14 130(3) . 13_655
C13 C20 C14 170(6) 13_655 13_655
C13 C20 O9 84(3) 13_655 13_655
C14 C20 O9 103(3) 13_655 13_655
C13 C20 O9 84(3) 13_655 .
C14 C20 O9 103(3) 13_655 .
O9 C20 O9 96(3) 13_655 .
C13 C20 C21 163(4) 13_655 .
C14 C20 C21 6(2) 13_655 .
O9 C20 C21 106.9(18) 13_655 .
O9 C20 C21 106.9(18) . .
C13 C20 C19 56(2) 13_655 13_655
C14 C20 C19 120.6(17) 13_655 13_655
O9 C20 C19 62(2) 13_655 13_655
O9 C20 C19 134(2) . 13_655
C21 C20 C19 117.8(13) . 13_655
C13 C20 C19 56(2) 13_655 .
C14 C20 C19 120.6(17) 13_655 .
O9 C20 C19 134(2) 13_655 .
O9 C20 C19 62(2) . .
C21 C20 C19 117.8(13) . .
C19 C20 C19 103(4) 13_655 .
C13 C20 C9 52(3) 13_655 13_655
C14 C20 C9 138(4) 13_655 13_655
O9 C20 C9 54.1(16) 13_655 13_655
O9 C20 C9 54.1(16) . 13_655
C21 C20 C9 145(2) . 13_655
C19 C20 C9 82.0(14) 13_655 13_655
C19 C20 C9 82.0(14) . 13_655
C14 C21 C16 116(3) 13_655 .
C14 C21 C16 116(3) 13_655 13_655
C16 C21 C16 39(3) . 13_655
C14 C21 C20 8(3) 13_655 .
C16 C21 C20 108.5(16) . .
C16 C21 C20 108.5(16) 13_655 .
C14 C21 C13 13(2) 13_655 13_655
C16 C21 C13 103.9(14) . 13_655
C16 C21 C13 103.9(14) 13_655 13_655
C20 C21 C13 4.9(13) . 13_655
O8 C22 O6 131(2) . .
O8 C22 C19 111(4) . .
O6 C22 C19 118(4) . .
O8 C22 C9 163(4) . 13_655
O6 C22 C9 46.2(17) . 13_655
C19 C22 C9 77(2) . 13_655
O8 C22 C13 148(3) . 13_655
O6 C22 C13 79(3) . 13_655
C19 C22 C13 38.7(16) . 13_655
C9 C22 C13 44.4(13) 13_655 13_655
Zr1 O1 Zr1 110.4(3) . 3_655
Zr1 O1 Zr2 108.2(3) . .
Zr1 O1 Zr2 108.2(3) 3_655 .
Zr1 O2 Zr1 110.7(3) . 11
Zr1 O2 Zr2 109.2(3) . .
Zr1 O2 Zr2 109.2(3) 11 .
C1 O3 Zr2 130.6(6) . .
C1 O4 Zr1 136.2(6) . .
C15 O5 Zr1 122.4(10) . .
C9 O6 C9 0(2) 13_655 .
C9 O6 C22 79.2(14) 13_655 .
C9 O6 C22 79.2(14) . .
C9 O6 C22 79.2(14) 13_655 13_655
C9 O6 C22 79.2(14) . 13_655
C22 O6 C22 101(4) . 13_655
C9 O6 Zr1 127.3(11) 13_655 .
C9 O6 Zr1 127.3(11) . .
C22 O6 Zr1 126.7(16) . .
C22 O6 Zr1 126.7(16) 13_655 .

loop_
_geom_bond_atom_site_label_1
_geom_bond_atom_site_label_2
_geom_bond_distance
_geom_bond_site_symmetry_2
Zr1 O6 2.098(10) .
Zr1 O2 2.133(4) 13_655
Zr1 O2 2.133(4) .
Zr1 O1 2.139(4) .
Zr1 O1 2.139(4) 3_655
Zr1 O5 2.196(9) .
Zr1 O4 2.231(5) 13_655
Zr1 O4 2.231(5) .
Zr1 Zr1 3.5088(14) 11
Zr1 Zr2 3.5095(8) .
Zr1 Zr2 3.5095(8) 9_655
Zr1 Zr1 3.5126(14) 3_655
Zr2 O2 2.172(7) 5
Zr2 O2 2.172(7) .
Zr2 O1 2.194(7) .
Zr2 O1 2.194(7) 11
Zr2 O3 2.203(4) 5
Zr2 O3 2.203(4) .
Zr2 O3 2.203(4) 14
Zr2 O3 2.203(4) 11
Zr2 Zr1 3.5095(8) 11
Zr2 Zr1 3.5095(8) 3_655
Zr2 Zr1 3.5095(8) 9_655
C1 O4 1.263(14) .
C1 O3 1.289(14) .
C1 C2 1.481(13) .
C2 C7 1.331(17) .
C2 C3 1.374(16) .
C3 C4 1.429(12) .
C3 H3 0.9500 .
C4 C5 1.393(16) .
C4 H4 0.9500 .
C5 C6 1.287(16) .
C5 C5 1.510(18) 7
C6 C7 1.435(13) .
C6 C8 1.585(17) .
C7 H7 0.9500 .
C8 H8A 0.9800 .
C8 H8B 0.9800 .
C8 H8C 0.9800 .
C9 C9 0.00(7) 13_655
C9 O6 1.33(2) .
C9 C13 1.408(18) 13_655
C9 C13 1.408(18) .
C9 O9 1.41(3) 13_655
C9 C10 1.419(17) 13_655
C9 C10 1.419(17) .
C10 C10 0.00(5) 13_655
C10 C11 1.412(17) .
C10 C9 1.419(17) 13_655
C10 C15 1.531(17) .
C10 O9 1.88(3) 13_655
C11 C10 1.412(17) 13_655
C11 C12 1.418(18) .
C12 C14 1.410(17) 13_655
C12 C14 1.410(17) .
C13 C13 0.00(6) 13_655
C13 O9 1.38(3) 13_655
C13 C14 1.399(17) .
C13 C14 1.399(17) 13_655
C13 C9 1.408(18) 13_655
C14 C14 0.00(7) 13_655
C14 C13 1.399(17) 13_655
C14 O9 1.67(3) 13_655
C14 C16 1.73(3) .
C15 O7 1.283(17) .
C15 O5 1.316(15) .
C15 C10 1.531(17) 13_655
C16 C16 0.90(6) 13_655
C16 C21 1.350(15) 11_556
C16 C21 1.350(15) .
C16 C17 1.419(17) .
C16 C14 1.73(3) 11_556
C16 C14 1.73(3) 13_655
C17 C18 1.482(15) .
C17 C18 1.482(15) 11_556
C18 C19 1.410(18) .
C19 C13 1.19(3) 13_655
C19 C20 1.429(16) .
C19 C22 1.492(18) .
C19 C14 1.96(2) 13_655
C20 C13 0.61(2) 13_655
C20 C14 0.80(2) 13_655
C20 O9 1.303(18) 13_655
C20 O9 1.303(18) .
C20 C21 1.426(17) .
C20 C19 1.429(16) 13_655
C20 C9 1.70(3) 13_655
C21 C14 0.64(2) 13_655
C21 C16 1.350(15) 13_655
C21 C13 2.02(2) 13_655
C22 O8 1.35(6) .
C22 O6 1.50(5) .
C22 C9 1.81(5) 13_655
C22 C13 1.91(5) 13_655
O1 Zr1 2.139(4) 3_655
O2 Zr1 2.133(4) 11
O6 C9 1.33(2) 13_655
O6 C22 1.50(5) 13_655

loop_
_geom_torsion_atom_site_label_1
_geom_torsion_atom_site_label_2
_geom_torsion_atom_site_label_3
_geom_torsion_atom_site_label_4
_geom_torsion
_geom_torsion_site_symmetry_1
_geom_torsion_site_symmetry_4
O6 Zr1 Zr2 O2 -90.0(3) . 5
O2 Zr1 Zr2 O2 70.8(3) 13_655 5
O2 Zr1 Zr2 O2 124.3(5) . 5
O1 Zr1 Zr2 O2 -55.2(4) . 5
O1 Zr1 Zr2 O2 -1.4(2) 3_655 5
O5 Zr1 Zr2 O2 160.2(2) . 5
O4 Zr1 Zr2 O2 37.4(7) 13_655 5
O4 Zr1 Zr2 O2 -145.8(3) . 5
Zr1 Zr1 Zr2 O2 89.79(13) 11 5
Zr2 Zr1 Zr2 O2 35.02(13) 9_655 5
Zr1 Zr1 Zr2 O2 -19.70(13) 3_655 5
O6 Zr1 Zr2 O2 145.7(5) . .
O2 Zr1 Zr2 O2 -53.6(3) 13_655 .
O1 Zr1 Zr2 O2 -179.6(5) . .
O1 Zr1 Zr2 O2 -125.8(4) 3_655 .
O5 Zr1 Zr2 O2 35.9(4) . .
O4 Zr1 Zr2 O2 -87.0(8) 13_655 .
O4 Zr1 Zr2 O2 89.9(4) . .
Zr1 Zr1 Zr2 O2 -34.5(4) 11 .
Zr2 Zr1 Zr2 O2 -89.3(4) 9_655 .
Zr1 Zr1 Zr2 O2 -144.0(4) 3_655 .
O6 Zr1 Zr2 O1 -34.8(4) . .
O2 Zr1 Zr2 O1 126.0(4) 13_655 .
O2 Zr1 Zr2 O1 179.6(5) . .
O1 Zr1 Zr2 O1 53.8(3) 3_655 .
O5 Zr1 Zr2 O1 -144.5(4) . .
O4 Zr1 Zr2 O1 92.6(8) 13_655 .
O4 Zr1 Zr2 O1 -90.5(4) . .
Zr1 Zr1 Zr2 O1 145.0(3) 11 .
Zr2 Zr1 Zr2 O1 90.3(3) 9_655 .
Zr1 Zr1 Zr2 O1 35.5(3) 3_655 .
O6 Zr1 Zr2 O1 -160.4(3) . 11
O2 Zr1 Zr2 O1 0.4(2) 13_655 11
O2 Zr1 Zr2 O1 53.9(4) . 11
O1 Zr1 Zr2 O1 -125.6(5) . 11
O1 Zr1 Zr2 O1 -71.8(3) 3_655 11
O5 Zr1 Zr2 O1 89.8(2) . 11
O4 Zr1 Zr2 O1 -33.0(7) 13_655 11
O4 Zr1 Zr2 O1 143.8(2) . 11
Zr1 Zr1 Zr2 O1 19.39(11) 11 11
Zr2 Zr1 Zr2 O1 -35.39(12) 9_655 11
Zr1 Zr1 Zr2 O1 -90.10(12) 3_655 11
O6 Zr1 Zr2 O3 -123.5(5) . 5
O2 Zr1 Zr2 O3 37.3(5) 13_655 5
O2 Zr1 Zr2 O3 90.9(6) . 5
O1 Zr1 Zr2 O3 -88.7(6) . 5
O1 Zr1 Zr2 O3 -34.9(5) 3_655 5
O5 Zr1 Zr2 O3 126.8(5) . 5
O4 Zr1 Zr2 O3 3.9(8) 13_655 5
O4 Zr1 Zr2 O3 -179.2(5) . 5
Zr1 Zr1 Zr2 O3 56.3(5) 11 5
Zr2 Zr1 Zr2 O3 1.5(5) 9_655 5
Zr1 Zr1 Zr2 O3 -53.2(5) 3_655 5
O6 Zr1 Zr2 O3 55.4(3) . .
O2 Zr1 Zr2 O3 -143.9(2) 13_655 .
O2 Zr1 Zr2 O3 -90.3(4) . .
O1 Zr1 Zr2 O3 90.1(4) . .
O1 Zr1 Zr2 O3 143.9(2) 3_655 .
O5 Zr1 Zr2 O3 -54.4(2) . .
O4 Zr1 Zr2 O3 -177.3(7) 13_655 .
O4 Zr1 Zr2 O3 -0.4(3) . .
Zr1 Zr1 Zr2 O3 -124.84(12) 11 .
Zr2 Zr1 Zr2 O3 -179.61(13) 9_655 .
Zr1 Zr1 Zr2 O3 125.67(12) 3_655 .
O6 Zr1 Zr2 O3 -12.4(3) . 14
O2 Zr1 Zr2 O3 148.3(2) 13_655 14
O2 Zr1 Zr2 O3 -158.1(4) . 14
O1 Zr1 Zr2 O3 22.3(4) . 14
O1 Zr1 Zr2 O3 76.1(2) 3_655 14
O5 Zr1 Zr2 O3 -122.2(2) . 14
O4 Zr1 Zr2 O3 114.9(7) 13_655 14
O4 Zr1 Zr2 O3 -68.2(3) . 14
Zr1 Zr1 Zr2 O3 167.36(12) 11 14
Zr2 Zr1 Zr2 O3 112.58(12) 9_655 14
Zr1 Zr1 Zr2 O3 57.87(12) 3_655 14
O6 Zr1 Zr2 O3 121.8(3) . 11
O2 Zr1 Zr2 O3 -77.4(2) 13_655 11
O2 Zr1 Zr2 O3 -23.9(4) . 11
O1 Zr1 Zr2 O3 156.6(4) . 11
O1 Zr1 Zr2 O3 -149.6(2) 3_655 11
O5 Zr1 Zr2 O3 12.0(3) . 11
O4 Zr1 Zr2 O3 -110.8(7) 13_655 11
O4 Zr1 Zr2 O3 66.0(3) . 11
Zr1 Zr1 Zr2 O3 -58.41(13) 11 11
Zr2 Zr1 Zr2 O3 -113.19(13) 9_655 11
Zr1 Zr1 Zr2 O3 -167.90(14) 3_655 11
O6 Zr1 Zr2 Zr1 -179.8(2) . 11
O2 Zr1 Zr2 Zr1 -19.0(2) 13_655 11
O2 Zr1 Zr2 Zr1 34.5(4) . 11
O1 Zr1 Zr2 Zr1 -145.0(3) . 11
O1 Zr1 Zr2 Zr1 -91.2(2) 3_655 11
O5 Zr1 Zr2 Zr1 70.4(2) . 11
O4 Zr1 Zr2 Zr1 -52.4(7) 13_655 11
O4 Zr1 Zr2 Zr1 124.4(2) . 11
Zr2 Zr1 Zr2 Zr1 -54.774(17) 9_655 11
Zr1 Zr1 Zr2 Zr1 -109.489(12) 3_655 11
O6 Zr1 Zr2 Zr1 -70.3(2) . 3_655
O2 Zr1 Zr2 Zr1 90.5(2) 13_655 3_655
O2 Zr1 Zr2 Zr1 144.0(4) . 3_655
O1 Zr1 Zr2 Zr1 -35.5(3) . 3_655
O1 Zr1 Zr2 Zr1 18.3(2) 3_655 3_655
O5 Zr1 Zr2 Zr1 179.9(2) . 3_655
O4 Zr1 Zr2 Zr1 57.1(7) 13_655 3_655
O4 Zr1 Zr2 Zr1 -126.1(2) . 3_655
Zr1 Zr1 Zr2 Zr1 109.489(12) 11 3_655
Zr2 Zr1 Zr2 Zr1 54.715(17) 9_655 3_655
O6 Zr1 Zr2 Zr1 -125.0(2) . 9_655
O2 Zr1 Zr2 Zr1 35.8(2) 13_655 9_655
O2 Zr1 Zr2 Zr1 89.3(4) . 9_655
O1 Zr1 Zr2 Zr1 -90.3(3) . 9_655
O1 Zr1 Zr2 Zr1 -36.4(2) 3_655 9_655
O5 Zr1 Zr2 Zr1 125.2(2) . 9_655
O4 Zr1 Zr2 Zr1 2.3(7) 13_655 9_655
O4 Zr1 Zr2 Zr1 179.2(2) . 9_655
Zr1 Zr1 Zr2 Zr1 54.774(17) 11 9_655
Zr2 Zr1 Zr2 Zr1 0.0 9_655 9_655
Zr1 Zr1 Zr2 Zr1 -54.715(17) 3_655 9_655
O4 C1 C2 C7 174.0(17) . .
O3 C1 C2 C7 -2(3) . .
O4 C1 C2 C3 -4(3) . .
O3 C1 C2 C3 179.8(15) . .
C7 C2 C3 C4 4(3) . .
C1 C2 C3 C4 -178.0(16) . .
C2 C3 C4 C5 -4(3) . .
C3 C4 C5 C6 7(3) . .
C3 C4 C5 C5 -172.8(17) . 7
C4 C5 C6 C7 -9(3) . .
C5 C5 C6 C7 170.5(19) 7 .
C4 C5 C6 C8 -164.8(16) . .
C5 C5 C6 C8 15(3) 7 .
C3 C2 C7 C6 -6(3) . .
C1 C2 C7 C6 176.3(16) . .
C5 C6 C7 C2 9(3) . .
C8 C6 C7 C2 166.8(16) . .
C9 C9 C10 C10 0.0 13_655 13_655
O6 C9 C10 C10 0.0(11) . 13_655
C13 C9 C10 C10 0(100) 13_655 13_655
C13 C9 C10 C10 0(100) . 13_655
O9 C9 C10 C10 0.0(12) 13_655 13_655
C9 C9 C10 C11 0(100) 13_655 .
O6 C9 C10 C11 180.000(4) . .
C13 C9 C10 C11 0.000(4) 13_655 .
C13 C9 C10 C11 0.000(4) . .
O9 C9 C10 C11 43.7(12) 13_655 .
C10 C9 C10 C11 0(100) 13_655 .
O6 C9 C10 C9 0(100) . 13_655
C13 C9 C10 C9 0(100) 13_655 13_655
C13 C9 C10 C9 0(100) . 13_655
O9 C9 C10 C9 0(100) 13_655 13_655
C10 C9 C10 C9 0(100) 13_655 13_655
C9 C9 C10 C15 0.0(12) 13_655 .
O6 C9 C10 C15 0.000(3) . .
C13 C9 C10 C15 180.000(3) 13_655 .
C13 C9 C10 C15 180.000(3) . .
O9 C9 C10 C15 -136.3(12) 13_655 .
C10 C9 C10 C15 0(100) 13_655 .
C9 C9 C10 O9 0.0(16) 13_655 13_655
O6 C9 C10 O9 136.3(12) . 13_655
C13 C9 C10 O9 -43.7(12) 13_655 13_655
C13 C9 C10 O9 -43.7(12) . 13_655
C10 C9 C10 O9 0(100) 13_655 13_655
C9 C10 C11 C10 0(100) . 13_655
C9 C10 C11 C10 0(100) 13_655 13_655
C15 C10 C11 C10 0(100) . 13_655
O9 C10 C11 C10 0(100) 13_655 13_655
C10 C10 C11 C12 0(100) 13_655 .
C9 C10 C11 C12 0.000(3) . .
C9 C10 C11 C12 0.000(3) 13_655 .
C15 C10 C11 C12 180.000(3) . .
O9 C10 C11 C12 31.4(8) 13_655 .
C10 C11 C12 C14 0.000(4) 13_655 13_655
C10 C11 C12 C14 0.000(4) . 13_655
C10 C11 C12 C14 0.000(4) 13_655 .
C10 C11 C12 C14 0.000(4) . .
C9 C9 C13 C13 0.0 13_655 13_655
O6 C9 C13 C13 0(100) . 13_655
O9 C9 C13 C13 0.0(18) 13_655 13_655
C10 C9 C13 C13 0.0(16) 13_655 13_655
C10 C9 C13 C13 0.0(16) . 13_655
C9 C9 C13 O9 0.0(18) 13_655 13_655
O6 C9 C13 O9 -126.5(14) . 13_655
C13 C9 C13 O9 0(100) 13_655 13_655
C10 C9 C13 O9 53.5(14) 13_655 13_655
C10 C9 C13 O9 53.5(14) . 13_655
C9 C9 C13 C14 0.0(15) 13_655 .
O6 C9 C13 C14 180.000(3) . .
C13 C9 C13 C14 0(100) 13_655 .
O9 C9 C13 C14 -53.5(14) 13_655 .
C10 C9 C13 C14 0.000(5) 13_655 .
C10 C9 C13 C14 0.000(5) . .
C9 C9 C13 C14 0.0(15) 13_655 13_655
O6 C9 C13 C14 180.000(3) . 13_655
C13 C9 C13 C14 0(100) 13_655 13_655
O9 C9 C13 C14 -53.5(14) 13_655 13_655
C10 C9 C13 C14 0.000(5) 13_655 13_655
C10 C9 C13 C14 0.000(5) . 13_655
O6 C9 C13 C9 0(100) . 13_655
C13 C9 C13 C9 0(100) 13_655 13_655
O9 C9 C13 C9 0(100) 13_655 13_655
C10 C9 C13 C9 0(100) 13_655 13_655
C10 C9 C13 C9 0(100) . 13_655
C13 C13 C14 C14 0.0 13_655 13_655
O9 C13 C14 C14 0.0(13) 13_655 13_655
C9 C13 C14 C14 0.0(11) . 13_655
C9 C13 C14 C14 0.0(11) 13_655 13_655
O9 C13 C14 C13 0(100) 13_655 13_655
C14 C13 C14 C13 0(100) 13_655 13_655
C9 C13 C14 C13 0(100) . 13_655
C9 C13 C14 C13 0(100) 13_655 13_655
C13 C13 C14 C12 0.0(9) 13_655 .
O9 C13 C14 C12 -47.0(15) 13_655 .
C14 C13 C14 C12 0(100) 13_655 .
C9 C13 C14 C12 0.000(4) . .
C9 C13 C14 C12 0.000(4) 13_655 .
C13 C13 C14 O9 0.0(14) 13_655 13_655
C14 C13 C14 O9 0(100) 13_655 13_655
C9 C13 C14 O9 47.0(15) . 13_655
C9 C13 C14 O9 47.0(15) 13_655 13_655
C13 C13 C14 C16 0.0(11) 13_655 .
O9 C13 C14 C16 150.2(19) 13_655 .
C14 C13 C14 C16 0(100) 13_655 .
C9 C13 C14 C16 -162.8(12) . .
C9 C13 C14 C16 -162.8(12) 13_655 .
C11 C12 C14 C14 0(100) . 13_655
C14 C12 C14 C13 0(100) 13_655 13_655
C11 C12 C14 C13 0.000(5) . 13_655
C14 C12 C14 C13 0(100) 13_655 .
C11 C12 C14 C13 0.000(5) . .
C14 C12 C14 O9 0(100) 13_655 13_655
C11 C12 C14 O9 -35.7(11) . 13_655
C14 C12 C14 C16 0(100) 13_655 .
C11 C12 C14 C16 163.1(11) . .
C10 C10 C15 O7 0(100) 13_655 .
C11 C10 C15 O7 0.000(3) . .
C9 C10 C15 O7 180.000(3) . .
C9 C10 C15 O7 180.000(3) 13_655 .
O9 C10 C15 O7 118(2) 13_655 .
C10 C10 C15 O5 0.0(15) 13_655 .
C11 C10 C15 O5 180.000(3) . .
C9 C10 C15 O5 0.000(4) . .
C9 C10 C15 O5 0.000(4) 13_655 .
O9 C10 C15 O5 -62(2) 13_655 .
C11 C10 C15 C10 0(100) . 13_655
C9 C10 C15 C10 0(100) . 13_655
C9 C10 C15 C10 0(100) 13_655 13_655
O9 C10 C15 C10 0(100) 13_655 13_655
C14 C14 C16 C16 0(2) 13_655 13_655
C13 C14 C16 C16 -98.2(9) 13_655 13_655
C13 C14 C16 C16 -98.2(9) . 13_655
C12 C14 C16 C16 97.7(7) . 13_655
O9 C14 C16 C16 -37(3) 13_655 13_655
C14 C14 C16 C21 0(2) 13_655 11_556
C13 C14 C16 C21 -155.1(18) 13_655 11_556
C13 C14 C16 C21 -155.1(18) . 11_556
C12 C14 C16 C21 41(3) . 11_556
O9 C14 C16 C21 -94(4) 13_655 11_556
C14 C14 C16 C21 0(2) 13_655 .
C13 C14 C16 C21 -172.3(17) 13_655 .
C13 C14 C16 C21 -172.3(17) . .
C12 C14 C16 C21 24(2) . .
O9 C14 C16 C21 -111(3) 13_655 .
C14 C14 C16 C17 0(2) 13_655 .
C13 C14 C16 C17 43(3) 13_655 .
C13 C14 C16 C17 43(3) . .
C12 C14 C16 C17 -122(2) . .
O9 C14 C16 C17 104(4) 13_655 .
C14 C14 C16 C14 0(2) 13_655 11_556
C13 C14 C16 C14 -145(2) 13_655 11_556
C13 C14 C16 C14 -145(2) . 11_556
C12 C14 C16 C14 51(3) . 11_556
O9 C14 C16 C14 -84(5) 13_655 11_556
C13 C14 C16 C14 0(100) 13_655 13_655
C13 C14 C16 C14 0(100) . 13_655
C12 C14 C16 C14 0(100) . 13_655
O9 C14 C16 C14 0(100) 13_655 13_655
C16 C16 C17 C18 83(3) 13_655 .
C21 C16 C17 C18 -170(3) 11_556 .
C21 C16 C17 C18 -23(5) . .
C14 C16 C17 C18 176(3) 11_556 .
C14 C16 C17 C18 -9(4) . .
C14 C16 C17 C18 -9(4) 13_655 .
C16 C16 C17 C18 -83(3) 13_655 11_556
C21 C16 C17 C18 23(5) 11_556 11_556
C21 C16 C17 C18 170(3) . 11_556
C14 C16 C17 C18 9(4) 11_556 11_556
C14 C16 C17 C18 -176(3) . 11_556
C14 C16 C17 C18 -176(3) 13_655 11_556
C16 C17 C18 C19 -3(5) . .
C18 C17 C18 C19 161(3) 11_556 .
C17 C18 C19 C13 -22(8) . 13_655
C17 C18 C19 C20 2(6) . .
C17 C18 C19 C22 -171(4) . .
C17 C18 C19 C14 12(5) . 13_655
C18 C19 C20 C13 -141(6) . 13_655
C22 C19 C20 C13 33(5) . 13_655
C14 C19 C20 C13 -169(6) 13_655 13_655
C13 C19 C20 C14 169(6) 13_655 13_655
C18 C19 C20 C14 28(6) . 13_655
C22 C19 C20 C14 -158(4) . 13_655
C13 C19 C20 O9 -32(5) 13_655 13_655
C18 C19 C20 O9 -173(4) . 13_655
C22 C19 C20 O9 0(6) . 13_655
C14 C19 C20 O9 159(7) 13_655 13_655
C13 C19 C20 O9 -102(4) 13_655 .
C18 C19 C20 O9 117(5) . .
C22 C19 C20 O9 -69(3) . .
C14 C19 C20 O9 89(4) 13_655 .
C13 C19 C20 C21 162(5) 13_655 .
C18 C19 C20 C21 21(5) . .
C22 C19 C20 C21 -165(3) . .
C14 C19 C20 C21 -6(2) 13_655 .
C13 C19 C20 C19 31(4) 13_655 13_655
C18 C19 C20 C19 -110(4) . 13_655
C22 C19 C20 C19 64(4) . 13_655
C14 C19 C20 C19 -138(5) 13_655 13_655
C13 C19 C20 C9 -49(3) 13_655 13_655
C18 C19 C20 C9 170(4) . 13_655
C22 C19 C20 C9 -16(3) . 13_655
C14 C19 C20 C9 142(4) 13_655 13_655
C16 C16 C21 C14 -99.9(17) 13_655 13_655
C21 C16 C21 C14 -164.7(14) 11_556 13_655
C17 C16 C21 C14 42(4) . 13_655
C14 C16 C21 C14 -159(2) 11_556 13_655
C14 C16 C21 C14 0.000(9) . 13_655
C21 C16 C21 C16 -65(2) 11_556 13_655
C17 C16 C21 C16 142(3) . 13_655
C14 C16 C21 C16 -59(2) 11_556 13_655
C14 C16 C21 C16 99.9(17) . 13_655
C14 C16 C21 C16 99.9(17) 13_655 13_655
C16 C16 C21 C20 -96.8(9) 13_655 .
C21 C16 C21 C20 -161.7(13) 11_556 .
C17 C16 C21 C20 45(3) . .
C14 C16 C21 C20 -155.9(17) 11_556 .
C14 C16 C21 C20 3.0(12) . .
C14 C16 C21 C20 3.0(12) 13_655 .
C16 C16 C21 C13 -95.0(8) 13_655 13_655
C21 C16 C21 C13 -159.9(14) 11_556 13_655
C17 C16 C21 C13 47(3) . 13_655
C14 C16 C21 C13 -154.1(17) 11_556 13_655
C14 C16 C21 C13 4.8(12) . 13_655
C14 C16 C21 C13 4.8(12) 13_655 13_655
C13 C20 C21 C14 180.00(5) 13_655 13_655
O9 C20 C21 C14 -51(2) 13_655 13_655
O9 C20 C21 C14 51(2) . 13_655
C19 C20 C21 C14 -118(3) 13_655 13_655
C19 C20 C21 C14 118(3) . 13_655
C9 C20 C21 C14 0.00(4) 13_655 13_655
C13 C20 C21 C16 20.6(15) 13_655 .
C14 C20 C21 C16 -159.4(15) 13_655 .
O9 C20 C21 C16 150(2) 13_655 .
O9 C20 C21 C16 -108(3) . .
C19 C20 C21 C16 83(3) 13_655 .
C19 C20 C21 C16 -41(3) . .
C9 C20 C21 C16 -159.4(15) 13_655 .
C13 C20 C21 C16 -20.6(15) 13_655 13_655
C14 C20 C21 C16 159.4(15) 13_655 13_655
O9 C20 C21 C16 108(3) 13_655 13_655
O9 C20 C21 C16 -150(2) . 13_655
C19 C20 C21 C16 41(3) 13_655 13_655
C19 C20 C21 C16 -83(3) . 13_655
C9 C20 C21 C16 159.4(15) 13_655 13_655
C14 C20 C21 C13 180.00(5) 13_655 13_655
O9 C20 C21 C13 129(2) 13_655 13_655
O9 C20 C21 C13 -129(2) . 13_655
C19 C20 C21 C13 62(3) 13_655 13_655
C19 C20 C21 C13 -62(3) . 13_655
C9 C20 C21 C13 180.00(3) 13_655 13_655
C13 C19 C22 O8 -167(4) 13_655 .
C18 C19 C22 O8 -7(7) . .
C20 C19 C22 O8 180(3) . .
C14 C19 C22 O8 170(3) 13_655 .
C13 C19 C22 O6 7(4) 13_655 .
C18 C19 C22 O6 167(4) . .
C20 C19 C22 O6 -7(5) . .
C14 C19 C22 O6 -16(6) 13_655 .
C13 C19 C22 C9 28(2) 13_655 13_655
C18 C19 C22 C9 -172(5) . 13_655
C20 C19 C22 C9 15(3) . 13_655
C14 C19 C22 C9 5(4) 13_655 13_655
C18 C19 C22 C13 160(7) . 13_655
C20 C19 C22 C13 -13.2(17) . 13_655
C14 C19 C22 C13 -23(2) 13_655 13_655
O6 Zr1 O1 Zr1 -91.5(4) . 3_655
O2 Zr1 O1 Zr1 58.7(4) 13_655 3_655
O2 Zr1 O1 Zr1 117.9(5) . 3_655
O1 Zr1 O1 Zr1 -2.4(5) 3_655 3_655
O5 Zr1 O1 Zr1 179.9(4) . 3_655
O4 Zr1 O1 Zr1 -32.2(7) 13_655 3_655
O4 Zr1 O1 Zr1 -163.3(5) . 3_655
Zr1 Zr1 O1 Zr1 88.4(3) 11 3_655
Zr2 Zr1 O1 Zr1 118.2(6) . 3_655
Zr2 Zr1 O1 Zr1 28.4(3) 9_655 3_655
O6 Zr1 O1 Zr2 150.4(3) . .
O2 Zr1 O1 Zr2 -59.5(3) 13_655 .
O2 Zr1 O1 Zr2 -0.3(3) . .
O1 Zr1 O1 Zr2 -120.54(18) 3_655 .
O5 Zr1 O1 Zr2 61.7(7) . .
O4 Zr1 O1 Zr2 -150.4(3) 13_655 .
O4 Zr1 O1 Zr2 78.5(3) . .
Zr1 Zr1 O1 Zr2 -29.8(3) 11 .
Zr2 Zr1 O1 Zr2 -89.8(3) 9_655 .
Zr1 Zr1 O1 Zr2 -118.2(6) 3_655 .
O2 Zr2 O1 Zr1 119.3(4) 5 .
O2 Zr2 O1 Zr1 0.3(3) . .
O1 Zr2 O1 Zr1 59.8(3) 11 .
O3 Zr2 O1 Zr1 156.6(2) 5 .
O3 Zr2 O1 Zr1 -81.6(3) . .
O3 Zr2 O1 Zr1 -158.9(3) 14 .
O3 Zr2 O1 Zr1 -37.1(6) 11 .
Zr1 Zr2 O1 Zr1 29.8(3) 11 .
Zr1 Zr2 O1 Zr1 119.6(6) 3_655 .
Zr1 Zr2 O1 Zr1 89.8(3) 9_655 .
O2 Zr2 O1 Zr1 -0.3(3) 5 3_655
O2 Zr2 O1 Zr1 -119.3(4) . 3_655
O1 Zr2 O1 Zr1 -59.8(3) 11 3_655
O3 Zr2 O1 Zr1 37.1(6) 5 3_655
O3 Zr2 O1 Zr1 158.9(3) . 3_655
O3 Zr2 O1 Zr1 81.6(3) 14 3_655
O3 Zr2 O1 Zr1 -156.6(2) 11 3_655
Zr1 Zr2 O1 Zr1 -119.6(6) . 3_655
Zr1 Zr2 O1 Zr1 -89.8(3) 11 3_655
Zr1 Zr2 O1 Zr1 -29.8(3) 9_655 3_655
O6 Zr1 O2 Zr1 -179.6(4) . 11
O2 Zr1 O2 Zr1 0.4(5) 13_655 11
O1 Zr1 O2 Zr1 -120.0(5) . 11
O1 Zr1 O2 Zr1 -60.5(4) 3_655 11
O5 Zr1 O2 Zr1 90.2(4) . 11
O4 Zr1 O2 Zr1 30.8(7) 13_655 11
O4 Zr1 O2 Zr1 160.6(5) . 11
Zr2 Zr1 O2 Zr1 -120.3(6) . 11
Zr2 Zr1 O2 Zr1 -29.8(4) 9_655 11
Zr1 Zr1 O2 Zr1 -89.7(4) 3_655 11
O6 Zr1 O2 Zr2 -59.3(8) . .
O2 Zr1 O2 Zr2 120.7(2) 13_655 .
O1 Zr1 O2 Zr2 0.3(3) . .
O1 Zr1 O2 Zr2 59.8(4) 3_655 .
O5 Zr1 O2 Zr2 -149.5(3) . .
O4 Zr1 O2 Zr2 151.1(3) 13_655 .
O4 Zr1 O2 Zr2 -79.1(3) . .
Zr1 Zr1 O2 Zr2 120.3(6) 11 .
Zr2 Zr1 O2 Zr2 90.5(3) 9_655 .
Zr1 Zr1 O2 Zr2 30.6(3) 3_655 .
O2 Zr2 O2 Zr1 -60.6(3) 5 .
O1 Zr2 O2 Zr1 -0.3(3) . .
O1 Zr2 O2 Zr1 -120.9(4) 11 .
O3 Zr2 O2 Zr1 -156.2(2) 5 .
O3 Zr2 O2 Zr1 81.5(3) . .
O3 Zr2 O2 Zr1 35.0(7) 14 .
O3 Zr2 O2 Zr1 157.3(4) 11 .
Zr1 Zr2 O2 Zr1 -121.2(6) 11 .
Zr1 Zr2 O2 Zr1 -30.6(3) 3_655 .
Zr1 Zr2 O2 Zr1 -90.6(3) 9_655 .
O2 Zr2 O2 Zr1 60.6(3) 5 11
O1 Zr2 O2 Zr1 120.9(4) . 11
O1 Zr2 O2 Zr1 0.3(3) 11 11
O3 Zr2 O2 Zr1 -35.0(7) 5 11
O3 Zr2 O2 Zr1 -157.3(4) . 11
O3 Zr2 O2 Zr1 156.2(2) 14 11
O3 Zr2 O2 Zr1 -81.5(3) 11 11
Zr1 Zr2 O2 Zr1 121.2(6) . 11
Zr1 Zr2 O2 Zr1 90.6(3) 3_655 11
Zr1 Zr2 O2 Zr1 30.6(3) 9_655 11
O4 C1 O3 Zr2 -3(3) . .
C2 C1 O3 Zr2 173.4(10) . .
O2 Zr2 O3 C1 71.5(13) 5 .
O2 Zr2 O3 C1 -34.2(12) . .
O1 Zr2 O3 C1 37.8(12) . .
O1 Zr2 O3 C1 -69.9(13) 11 .
O3 Zr2 O3 C1 -178.7(12) 5 .
O3 Zr2 O3 C1 118.8(12) 14 .
O3 Zr2 O3 C1 -115.5(12) 11 .
Zr1 Zr2 O3 C1 1.6(12) . .
Zr1 Zr2 O3 C1 -47.9(12) 11 .
Zr1 Zr2 O3 C1 50.8(12) 3_655 .
Zr1 Zr2 O3 C1 0.0(14) 9_655 .
O3 C1 O4 Zr1 2(3) . .
C2 C1 O4 Zr1 -174.0(10) . .
O6 Zr1 O4 C1 -131.7(15) . .
O2 Zr1 O4 C1 65.9(16) 13_655 .
O2 Zr1 O4 C1 36.6(15) . .
O1 Zr1 O4 C1 -38.4(15) . .
O1 Zr1 O4 C1 -67.2(16) 3_655 .
O5 Zr1 O4 C1 131.5(15) . .
O4 Zr1 O4 C1 178.2(13) 13_655 .
Zr1 Zr1 O4 C1 48.0(15) 11 .
Zr2 Zr1 O4 C1 -0.6(15) . .
Zr2 Zr1 O4 C1 1.9(19) 9_655 .
Zr1 Zr1 O4 C1 -48.4(15) 3_655 .
O7 C15 O5 Zr1 180.000(2) . .
C10 C15 O5 Zr1 0.000(2) 13_655 .
C10 C15 O5 Zr1 0.000(2) . .
O6 Zr1 O5 C15 0.000(2) . .
O2 Zr1 O5 C15 -145.34(16) 13_655 .
O2 Zr1 O5 C15 145.34(16) . .
O1 Zr1 O5 C15 88.2(5) . .
O1 Zr1 O5 C15 -88.2(5) 3_655 .
O4 Zr1 O5 C15 -70.9(2) 13_655 .
O4 Zr1 O5 C15 70.9(2) . .
Zr1 Zr1 O5 C15 180.000(1) 11 .
Zr2 Zr1 O5 C15 125.30(11) . .
Zr2 Zr1 O5 C15 -125.30(11) 9_655 .
Zr1 Zr1 O5 C15 180(100) 3_655 .
C13 C9 O6 C9 0(100) 13_655 13_655
C13 C9 O6 C9 0(100) . 13_655
O9 C9 O6 C9 0(100) 13_655 13_655
C10 C9 O6 C9 0(100) 13_655 13_655
C10 C9 O6 C9 0(100) . 13_655
C9 C9 O6 C22 0.0(6) 13_655 .
C13 C9 O6 C22 -51.7(19) 13_655 .
C13 C9 O6 C22 -51.7(19) . .
O9 C9 O6 C22 -115(3) 13_655 .
C10 C9 O6 C22 128.3(19) 13_655 .
C10 C9 O6 C22 128.3(19) . .
C9 C9 O6 C22 0.0(9) 13_655 13_655
C13 C9 O6 C22 51.7(19) 13_655 13_655
C13 C9 O6 C22 51.7(19) . 13_655
O9 C9 O6 C22 -11(3) 13_655 13_655
C10 C9 O6 C22 -128.3(19) 13_655 13_655
C10 C9 O6 C22 -128.3(19) . 13_655
C9 C9 O6 Zr1 0(100) 13_655 .
C13 C9 O6 Zr1 180.000(2) 13_655 .
C13 C9 O6 Zr1 180.000(2) . .
O9 C9 O6 Zr1 117(2) 13_655 .
C10 C9 O6 Zr1 0.000(3) 13_655 .
C10 C9 O6 Zr1 0.000(3) . .
O8 C22 O6 C9 -158(5) . 13_655
C19 C22 O6 C9 30(3) . 13_655
C13 C22 O6 C9 34.2(11) 13_655 13_655
O8 C22 O6 C9 -158(5) . .
C19 C22 O6 C9 30(3) . .
C9 C22 O6 C9 0.000(4) 13_655 .
C13 C22 O6 C9 34.2(11) 13_655 .
O8 C22 O6 C22 125(4) . 13_655
C19 C22 O6 C22 -47(5) . 13_655
C9 C22 O6 C22 -76.6(19) 13_655 13_655
C13 C22 O6 C22 -42(3) 13_655 13_655
O8 C22 O6 Zr1 -29(6) . .
C19 C22 O6 Zr1 159(3) . .
C9 C22 O6 Zr1 128.9(14) 13_655 .
C13 C22 O6 Zr1 163.1(9) 13_655 .
O2 Zr1 O6 C9 90.0(6) 13_655 13_655
O2 Zr1 O6 C9 -90.0(6) . 13_655
O1 Zr1 O6 C9 -145.20(15) . 13_655
O1 Zr1 O6 C9 145.20(15) 3_655 13_655
O5 Zr1 O6 C9 0.000(2) . 13_655
O4 Zr1 O6 C9 69.83(19) 13_655 13_655
O4 Zr1 O6 C9 -69.83(19) . 13_655
Zr1 Zr1 O6 C9 180(22) 11 13_655
Zr2 Zr1 O6 C9 -125.41(12) . 13_655
Zr2 Zr1 O6 C9 125.41(12) 9_655 13_655
Zr1 Zr1 O6 C9 180.000(2) 3_655 13_655
O2 Zr1 O6 C9 90.0(6) 13_655 .
O2 Zr1 O6 C9 -90.0(6) . .
O1 Zr1 O6 C9 -145.20(15) . .
O1 Zr1 O6 C9 145.20(15) 3_655 .
O5 Zr1 O6 C9 0.000(2) . .
O4 Zr1 O6 C9 69.83(19) 13_655 .
O4 Zr1 O6 C9 -69.83(19) . .
Zr1 Zr1 O6 C9 180(22) 11 .
Zr2 Zr1 O6 C9 -125.41(12) . .
Zr2 Zr1 O6 C9 125.41(12) 9_655 .
Zr1 Zr1 O6 C9 180.000(2) 3_655 .
O2 Zr1 O6 C22 -16(2) 13_655 .
O2 Zr1 O6 C22 164(2) . .
O1 Zr1 O6 C22 109(2) . .
O1 Zr1 O6 C22 39(2) 3_655 .
O5 Zr1 O6 C22 -106(2) . .
O4 Zr1 O6 C22 -36(2) 13_655 .
O4 Zr1 O6 C22 -176(2) . .
Zr1 Zr1 O6 C22 74(22) 11 .
Zr2 Zr1 O6 C22 129(2) . .
Zr2 Zr1 O6 C22 19(2) 9_655 .
Zr1 Zr1 O6 C22 74(2) 3_655 .
O2 Zr1 O6 C22 -164(2) 13_655 13_655
O2 Zr1 O6 C22 16(2) . 13_655
O1 Zr1 O6 C22 -39(2) . 13_655
O1 Zr1 O6 C22 -109(2) 3_655 13_655
O5 Zr1 O6 C22 106(2) . 13_655
O4 Zr1 O6 C22 176(2) 13_655 13_655
O4 Zr1 O6 C22 36(2) . 13_655
Zr1 Zr1 O6 C22 -74(22) 11 13_655
Zr2 Zr1 O6 C22 -19(2) . 13_655
Zr2 Zr1 O6 C22 -129(2) 9_655 13_655
Zr1 Zr1 O6 C22 -74(2) 3_655 13_655

loop_
_platon_squeeze_void_nr
_platon_squeeze_void_average_x
_platon_squeeze_void_average_y
_platon_squeeze_void_average_z
_platon_squeeze_void_volume
_platon_squeeze_void_count_electrons
_platon_squeeze_void_content
1 -0.004 -0.003 -0.040 5574 3362 ' '
